data_4119865
loop_
_publ_author_name
'Jiaxiang Chu'
'Christos E. Kefalidis'
'Laurent Maron'
'Xuebing Leng'
'Yaofeng Chen'

_publ_section_title
;
 Chameleon Behavior of a Newly Synthesized Scandium Nitrilimine Derivative
;
_journal_name_full 'Journal of the American Chemical Society'
_journal_page_first 8165
_journal_page_last 8168
_journal_paper_doi 10.1021/ja403387v
_journal_volume 135
_journal_year 2013
_chemical_formula_sum 'C56 H94 N8 Sc Si'
_chemical_formula_weight 952.44
_chemical_name_systematic
; 
 ? 
;
_space_group_IT_number 14
_symmetry_cell_setting monoclinic
_symmetry_space_group_name_Hall '-P 2yn'
_symmetry_space_group_name_H-M 'P 1 21/n 1'
_atom_sites_solution_hydrogens geom
_atom_sites_solution_primary direct
_atom_sites_solution_secondary difmap
_audit_creation_method SHELXL-97
_cell_angle_alpha 90.00
_cell_angle_beta 91.082(2)
_cell_angle_gamma 90.00
_cell_formula_units_Z 4
_cell_length_a 12.5276(11)
_cell_length_b 19.4363(18)
_cell_length_c 24.043(2)
_cell_measurement_reflns_used 9375
_cell_measurement_temperature 133(2)
_cell_measurement_theta_max 27.49
_cell_measurement_theta_min 2.55
_cell_volume 5853.2(9)
_computing_cell_refinement 'Bruker SAINT'
_computing_data_collection 'Bruker APEX2'
_computing_data_reduction 'Bruker SAINT'
_computing_molecular_graphics 'Bruker SHELXTL'
_computing_publication_material 'Bruker SHELXTL'
_computing_structure_refinement 'SHELXL-97 (Sheldrick, 2008)'
_computing_structure_solution 'SHELXS-97 (Sheldrick, 2008)'
_diffrn_ambient_temperature 133(2)
_diffrn_measured_fraction_theta_full 0.999
_diffrn_measured_fraction_theta_max 0.999
_diffrn_measurement_device_type 'Bruker APEX-II CCD'
_diffrn_measurement_method '\f and \w scans'
_diffrn_radiation_monochromator graphite
_diffrn_radiation_source 'fine-focus sealed tube'
_diffrn_radiation_type MoK\a
_diffrn_radiation_wavelength 0.71073
_diffrn_reflns_av_R_equivalents 0.0601
_diffrn_reflns_av_sigmaI/netI 0.0577
_diffrn_reflns_limit_h_max 16
_diffrn_reflns_limit_h_min -14
_diffrn_reflns_limit_k_max 24
_diffrn_reflns_limit_k_min -24
_diffrn_reflns_limit_l_max 30
_diffrn_reflns_limit_l_min -24
_diffrn_reflns_number 44748
_diffrn_reflns_theta_full 27.00
_diffrn_reflns_theta_max 27.00
_diffrn_reflns_theta_min 1.35
_exptl_absorpt_coefficient_mu 0.187
_exptl_absorpt_correction_T_max 0.9726
_exptl_absorpt_correction_T_min 0.9462
_exptl_absorpt_correction_type multi-scan
_exptl_absorpt_process_details sadabs
_exptl_crystal_colour colourless
_exptl_crystal_density_diffrn 1.081
_exptl_crystal_description block
_exptl_crystal_F_000 2084
_exptl_crystal_size_max 0.30
_exptl_crystal_size_mid 0.20
_exptl_crystal_size_min 0.15
_refine_diff_density_max 0.790
_refine_diff_density_min -0.588
_refine_diff_density_rms 0.073
_refine_ls_extinction_method none
_refine_ls_goodness_of_fit_ref 1.010
_refine_ls_hydrogen_treatment constr
_refine_ls_matrix_type full
_refine_ls_number_parameters 595
_refine_ls_number_reflns 12762
_refine_ls_number_restraints 50
_refine_ls_restrained_S_all 1.028
_refine_ls_R_factor_all 0.1056
_refine_ls_R_factor_gt 0.0690
_refine_ls_shift/su_max 0.044
_refine_ls_shift/su_mean 0.002
_refine_ls_structure_factor_coef Fsqd
_refine_ls_weighting_details 'calc w=1/[\s^2^(Fo^2^)+(0.1202P)^2^+5.6678P] where P=(Fo^2^+2Fc^2^)/3'
_refine_ls_weighting_scheme calc
_refine_ls_wR_factor_gt 0.1895
_refine_ls_wR_factor_ref 0.2180
_reflns_number_gt 8798
_reflns_number_total 12762
_reflns_threshold_expression >2sigma(I)
_cod_data_source_file ja403387v_5.cif
_cod_data_source_block mo_dm11462_0m
_cod_database_code 4119865

loop_
_symmetry_equiv_pos_as_xyz
'x, y, z'
'-x+1/2, y+1/2, -z+1/2'
'-x, -y, -z'
'x-1/2, -y-1/2, z-1/2'

loop_
_atom_site_label
_atom_site_type_symbol
_atom_site_fract_x
_atom_site_fract_y
_atom_site_fract_z
_atom_site_U_iso_or_equiv
_atom_site_adp_type
_atom_site_occupancy
_atom_site_symmetry_multiplicity
_atom_site_calc_flag
_atom_site_refinement_flags
Sc1 Sc 1.04303(4) 0.69419(3) 0.08238(2) 0.01987(15) Uani 1 1 d .
Si1 Si 0.83632(8) 0.78905(4) -0.07616(4) 0.0355(2) Uani 1 1 d .
N1 N 1.17641(18) 0.76663(12) 0.09156(10) 0.0224(5) Uani 1 1 d .
N2 N 1.14863(18) 0.62192(12) 0.12390(10) 0.0257(5) Uani 1 1 d .
N3 N 0.94348(18) 0.59057(12) 0.08597(10) 0.0244(5) Uani 1 1 d .
N4 N 0.7327(2) 0.51033(15) -0.00906(14) 0.0422(7) Uani 1 1 d .
N5 N 0.92424(19) 0.74277(12) 0.12423(10) 0.0267(5) Uani 1 1 d .
H5D H 0.8970 0.7727 0.1004 0.032 Uiso 1 1 calc R
N6 N 1.05433(18) 0.66707(12) -0.00529(10) 0.0230(5) Uani 1 1 d .
N7 N 0.98200(18) 0.71840(12) -0.00542(10) 0.0247(5) Uani 1 1 d .
N8 N 1.05440(19) 0.63369(12) -0.05334(10) 0.0256(5) Uani 1 1 d .
C1 C 1.3342(3) 0.82077(17) 0.13647(15) 0.0371(8) Uani 1 1 d .
H1A H 1.3121 0.8593 0.1126 0.056 Uiso 1 1 calc R
H1B H 1.4067 0.8066 0.1271 0.056 Uiso 1 1 calc R
H1C H 1.3329 0.8351 0.1755 0.056 Uiso 1 1 calc R
C2 C 1.2583(2) 0.76101(15) 0.12748(12) 0.0260(6) Uani 1 1 d .
C3 C 1.2806(2) 0.70215(16) 0.15899(13) 0.0309(7) Uani 1 1 d .
H3A H 1.3346 0.7073 0.1869 0.037 Uiso 1 1 calc R
C4 C 1.2345(2) 0.63668(16) 0.15527(13) 0.0301(7) Uani 1 1 d .
C5 C 1.2892(3) 0.58028(18) 0.18894(17) 0.0461(9) Uani 1 1 d .
H5A H 1.2511 0.5367 0.1831 0.069 Uiso 1 1 calc R
H5B H 1.2886 0.5923 0.2285 0.069 Uiso 1 1 calc R
H5C H 1.3631 0.5753 0.1769 0.069 Uiso 1 1 calc R
C6 C 1.1175(2) 0.54831(15) 0.12057(14) 0.0305(7) Uani 1 1 d .
H6A H 1.0934 0.5325 0.1574 0.037 Uiso 1 1 calc R
H6B H 1.1800 0.5203 0.1101 0.037 Uiso 1 1 calc R
C7 C 1.0287(2) 0.53871(14) 0.07792(13) 0.0274(6) Uani 1 1 d .
H7A H 1.0577 0.5434 0.0401 0.033 Uiso 1 1 calc R
H7B H 0.9984 0.4919 0.0814 0.033 Uiso 1 1 calc R
C8 C 0.8595(2) 0.58555(15) 0.04129(13) 0.0276(6) Uani 1 1 d .
H8A H 0.8947 0.5862 0.0048 0.033 Uiso 1 1 calc R
H8B H 0.8133 0.6268 0.0432 0.033 Uiso 1 1 calc R
C9 C 0.7886(2) 0.52135(16) 0.04407(14) 0.0330(7) Uani 1 1 d .
H9A H 0.8331 0.4807 0.0532 0.040 Uiso 1 1 calc R
H9B H 0.7358 0.5271 0.0739 0.040 Uiso 1 1 calc R
C10 C 0.8944(3) 0.58339(17) 0.14129(14) 0.0342(7) Uani 1 1 d .
H10A H 0.8533 0.5405 0.1425 0.051 Uiso 1 1 calc R
H10B H 0.8468 0.6225 0.1478 0.051 Uiso 1 1 calc R
H10C H 0.9506 0.5824 0.1702 0.051 Uiso 1 1 calc R
C11 C 1.1716(2) 0.82754(15) 0.05651(12) 0.0259(6) Uani 1 1 d .
C12 C 1.2177(2) 0.82395(16) 0.00377(13) 0.0314(7) Uani 1 1 d .
C13 C 1.2120(3) 0.88244(19) -0.03036(15) 0.0436(8) Uani 1 1 d .
H13A H 1.2430 0.8811 -0.0661 0.052 Uiso 1 1 calc R
C14 C 1.1620(3) 0.94206(19) -0.01296(17) 0.0479(9) Uani 1 1 d .
H14A H 1.1598 0.9813 -0.0365 0.058 Uiso 1 1 calc R
C15 C 1.1155(3) 0.94426(16) 0.03843(15) 0.0385(8) Uani 1 1 d .
H15A H 1.0799 0.9849 0.0497 0.046 Uiso 1 1 calc R
C16 C 1.1198(2) 0.88776(15) 0.07441(14) 0.0307(7) Uani 1 1 d .
C17 C 1.0697(3) 0.89539(16) 0.13101(14) 0.0363(7) Uani 1 1 d .
H17A H 1.0770 0.8505 0.1510 0.044 Uiso 1 1 calc R
C18 C 1.1264(3) 0.9510(2) 0.16633(17) 0.0523(10) Uani 1 1 d .
H18A H 1.2027 0.9401 0.1698 0.078 Uiso 1 1 calc R
H18B H 1.0952 0.9525 0.2034 0.078 Uiso 1 1 calc R
H18C H 1.1175 0.9959 0.1483 0.078 Uiso 1 1 calc R
C19 C 0.9514(3) 0.91354(19) 0.12698(17) 0.0454(9) Uani 1 1 d .
H19A H 0.9135 0.8785 0.1050 0.068 Uiso 1 1 calc R
H19B H 0.9427 0.9585 0.1090 0.068 Uiso 1 1 calc R
H19C H 0.9218 0.9153 0.1644 0.068 Uiso 1 1 calc R
C20 C 1.2745(3) 0.76034(18) -0.01653(14) 0.0356(7) Uani 1 1 d .
H20A H 1.2483 0.7204 0.0056 0.043 Uiso 1 1 calc R
C21 C 1.2508(3) 0.7451(2) -0.07796(15) 0.0487(9) Uani 1 1 d .
H21A H 1.1734 0.7421 -0.0842 0.073 Uiso 1 1 calc R
H21B H 1.2840 0.7014 -0.0882 0.073 Uiso 1 1 calc R
H21C H 1.2797 0.7822 -0.1009 0.073 Uiso 1 1 calc R
C22 C 1.3956(3) 0.7652(2) -0.0070(2) 0.0622(12) Uani 1 1 d .
H22A H 1.4111 0.7750 0.0324 0.093 Uiso 1 1 calc R
H22B H 1.4243 0.8023 -0.0299 0.093 Uiso 1 1 calc R
H22C H 1.4289 0.7215 -0.0172 0.093 Uiso 1 1 calc R
C23 C 0.9798(2) 0.66488(15) -0.08591(12) 0.0266(6) Uani 1 1 d .
C24 C 0.9584(3) 0.63735(15) -0.14219(13) 0.0342(7) Uani 1 1 d .
C25 C 1.0419(3) 0.61498(19) -0.17480(15) 0.0466(9) Uani 1 1 d .
H25A H 1.1134 0.6195 -0.1614 0.056 Uiso 1 1 calc R
C26 C 1.0222(5) 0.5862(2) -0.22666(17) 0.0657(13) Uani 1 1 d .
H26A H 1.0801 0.5719 -0.2489 0.079 Uiso 1 1 calc R
C27 C 0.9185(5) 0.5782(2) -0.24616(17) 0.0668(14) Uani 1 1 d .
H27A H 0.9048 0.5573 -0.2813 0.080 Uiso 1 1 calc R
C28 C 0.8353(4) 0.60052(19) -0.21458(17) 0.0606(13) Uani 1 1 d .
H28A H 0.7641 0.5958 -0.2283 0.073 Uiso 1 1 calc R
C29 C 0.8544(3) 0.63012(17) -0.16248(15) 0.0441(9) Uani 1 1 d .
H29A H 0.7963 0.6454 -0.1409 0.053 Uiso 1 1 calc R
C34 C 0.6835(3) 0.44266(19) -0.01038(19) 0.0500(10) Uani 1 1 d .
H34A H 0.6462 0.4360 -0.0462 0.075 Uiso 1 1 calc R
H34B H 0.6323 0.4390 0.0198 0.075 Uiso 1 1 calc R
H34C H 0.7387 0.4073 -0.0057 0.075 Uiso 1 1 calc R
C35 C 0.6534(4) 0.5630(2) -0.0202(3) 0.091(2) Uani 1 1 d .
H35A H 0.6874 0.6083 -0.0192 0.136 Uiso 1 1 calc R
H35B H 0.5981 0.5608 0.0080 0.136 Uiso 1 1 calc R
H35C H 0.6208 0.5553 -0.0571 0.136 Uiso 1 1 calc R
C36 C 0.8660(2) 0.75110(15) 0.17233(13) 0.0294(6) Uani 1 1 d .
C37 C 0.9156(3) 0.74510(17) 0.22542(14) 0.0361(7) Uani 1 1 d .
C38 C 0.8546(3) 0.7522(2) 0.27283(16) 0.0545(10) Uani 1 1 d .
H38A H 0.8887 0.7483 0.3083 0.065 Uiso 1 1 calc R
C39 C 0.7465(4) 0.7649(3) 0.27015(18) 0.0670(13) Uani 1 1 d .
H39A H 0.7064 0.7694 0.3031 0.080 Uiso 1 1 calc R
C40 C 0.6979(3) 0.7707(3) 0.21857(18) 0.0653(13) Uani 1 1 d .
H40A H 0.6235 0.7799 0.2164 0.078 Uiso 1 1 calc R
C41 C 0.7539(3) 0.7636(2) 0.16942(15) 0.0449(9) Uani 1 1 d .
C42 C 0.6914(3) 0.7663(3) 0.11489(17) 0.0564(11) Uani 1 1 d .
H42A H 0.7434 0.7579 0.0846 0.068 Uiso 1 1 calc R
C43 C 0.6424(3) 0.8372(3) 0.1044(2) 0.0721(14) Uani 1 1 d .
H43A H 0.6032 0.8369 0.0687 0.108 Uiso 1 1 calc R
H43B H 0.6993 0.8718 0.1034 0.108 Uiso 1 1 calc R
H43C H 0.5934 0.8483 0.1344 0.108 Uiso 1 1 calc R
C44 C 0.6065(4) 0.7105(3) 0.1102(2) 0.0724(14) Uani 1 1 d .
H44A H 0.5692 0.7143 0.0741 0.109 Uiso 1 1 calc R
H44B H 0.5553 0.7161 0.1402 0.109 Uiso 1 1 calc R
H44C H 0.6404 0.6652 0.1132 0.109 Uiso 1 1 calc R
C45 C 1.0341(3) 0.73248(19) 0.23288(14) 0.0381(8) Uani 1 1 d .
H45A H 1.0652 0.7279 0.1951 0.046 Uiso 1 1 calc R
C46 C 1.0902(4) 0.7927(2) 0.26241(17) 0.0554(10) Uani 1 1 d .
H46A H 1.0749 0.8355 0.2421 0.083 Uiso 1 1 calc R
H46B H 1.1674 0.7846 0.2635 0.083 Uiso 1 1 calc R
H46C H 1.0642 0.7966 0.3005 0.083 Uiso 1 1 calc R
C47 C 1.0597(3) 0.6663(2) 0.26531(16) 0.0508(10) Uani 1 1 d .
H47A H 1.0241 0.6272 0.2471 0.076 Uiso 1 1 calc R
H47B H 1.0342 0.6707 0.3034 0.076 Uiso 1 1 calc R
H47C H 1.1370 0.6587 0.2661 0.076 Uiso 1 1 calc R
C48 C 0.9330(2) 0.71902(14) -0.05612(12) 0.0265(6) Uani 1 1 d .
C49 C 0.8607(3) 0.86088(18) -0.02646(18) 0.0515(10) Uani 1 1 d .
H49A H 0.8117 0.8989 -0.0352 0.077 Uiso 1 1 calc R
H49B H 0.9345 0.8768 -0.0295 0.077 Uiso 1 1 calc R
H49C H 0.8486 0.8448 0.0115 0.077 Uiso 1 1 calc R
C50 C 0.8642(4) 0.8167(2) -0.14882(18) 0.0615(12) Uani 1 1 d .
H50A H 0.8142 0.8532 -0.1599 0.092 Uiso 1 1 calc R
H50B H 0.8554 0.7774 -0.1740 0.092 Uiso 1 1 calc R
H50C H 0.9375 0.8340 -0.1507 0.092 Uiso 1 1 calc R
C51 C 0.6953(3) 0.75938(19) -0.0703(2) 0.0546(11) Uani 1 1 d .
H51A H 0.6468 0.7969 -0.0809 0.082 Uiso 1 1 calc R
H51B H 0.6820 0.7456 -0.0318 0.082 Uiso 1 1 calc R
H51C H 0.6830 0.7200 -0.0950 0.082 Uiso 1 1 calc R
C52 C 0.4780(6) 0.9993(5) 0.0253(3) 0.139(3) Uani 1 1 d DU
H52A H 0.5354 0.9790 0.0489 0.166 Uiso 1 1 calc R
H52C H 0.4236 0.9626 0.0213 0.166 Uiso 1 1 calc R
C53 C 0.4313(7) 1.0441(6) 0.0601(4) 0.157(3) Uani 1 1 d DU
H53A H 0.3748 1.0666 0.0371 0.189 Uiso 1 1 calc R
H53C H 0.4861 1.0799 0.0671 0.189 Uiso 1 1 calc R
C54 C 0.3854(7) 1.0339(4) 0.1107(3) 0.119(2) Uani 1 1 d U
H54A H 0.3568 1.0776 0.1243 0.179 Uiso 1 1 calc R
H54B H 0.4392 1.0165 0.1373 0.179 Uiso 1 1 calc R
H54C H 0.3274 1.0004 0.1068 0.179 Uiso 1 1 calc R
C55 C 1.3208(11) 0.9411(7) -0.1746(6) 0.226(6) Uani 1 1 d U
H55A H 1.3354 0.9053 -0.1468 0.339 Uiso 1 1 calc R
H55B H 1.3138 0.9856 -0.1559 0.339 Uiso 1 1 calc R
H55C H 1.3798 0.9431 -0.2007 0.339 Uiso 1 1 calc R
C56 C 1.2129(12) 0.9236(8) -0.2075(6) 0.209(4) Uani 1 1 d U
H56A H 1.2172 0.8797 -0.2281 0.250 Uiso 1 1 calc R
H56B H 1.1504 0.9231 -0.1829 0.250 Uiso 1 1 calc R
C57 C 1.2130(9) 0.9828(7) -0.2441(5) 0.181(4) Uani 1 1 d U
H57A H 1.2161 1.0248 -0.2208 0.217 Uiso 1 1 calc R
H57B H 1.2792 0.9814 -0.2659 0.217 Uiso 1 1 calc R
C58 C 1.1253(8) 0.9891(6) -0.2818(5) 0.165(3) Uani 1 1 d U
H58A H 1.0591 0.9835 -0.2604 0.198 Uiso 1 1 calc R
H58B H 1.1284 0.9503 -0.3083 0.198 Uiso 1 1 calc R
C59 C 1.1151(10) 1.0550(7) -0.3153(5) 0.192(4) Uani 1 1 d DU
H59A H 1.1114 1.0937 -0.2885 0.230 Uiso 1 1 calc R
H59B H 1.1820 1.0608 -0.3360 0.230 Uiso 1 1 calc R
C60 C 1.0329(9) 1.0624(7) -0.3521(5) 0.192(4) Uani 1 1 d DU
H60A H 1.0384 1.1070 -0.3708 0.288 Uiso 1 1 calc R
H60B H 0.9652 1.0600 -0.3323 0.288 Uiso 1 1 calc R
H60C H 1.0354 1.0254 -0.3797 0.288 Uiso 1 1 calc RU

loop_
_atom_site_aniso_label
_atom_site_aniso_U_11
_atom_site_aniso_U_22
_atom_site_aniso_U_33
_atom_site_aniso_U_23
_atom_site_aniso_U_13
_atom_site_aniso_U_12
Sc1 0.0174(2) 0.0183(3) 0.0237(3) 0.0012(2) -0.00197(19) 0.00167(19)
Si1 0.0415(5) 0.0237(4) 0.0407(5) 0.0020(4) -0.0162(4) 0.0054(4)
N1 0.0211(11) 0.0226(12) 0.0234(12) 0.0004(9) -0.0010(9) 0.0011(9)
N2 0.0236(12) 0.0212(12) 0.0323(14) 0.0020(10) -0.0022(10) 0.0027(9)
N3 0.0224(12) 0.0217(12) 0.0293(13) 0.0015(10) 0.0028(10) 0.0008(9)
N4 0.0308(14) 0.0378(16) 0.0577(19) -0.0028(14) -0.0076(13) -0.0068(12)
N5 0.0252(12) 0.0258(12) 0.0292(13) 0.0024(10) 0.0019(10) 0.0051(10)
N6 0.0207(11) 0.0201(11) 0.0282(13) 0.0018(9) -0.0022(9) -0.0015(9)
N7 0.0251(12) 0.0195(11) 0.0293(13) 0.0022(10) -0.0055(10) -0.0012(9)
N8 0.0274(12) 0.0230(12) 0.0263(13) 0.0000(10) -0.0015(10) -0.0019(9)
C1 0.0281(16) 0.0348(17) 0.048(2) -0.0033(15) -0.0121(14) -0.0038(13)
C2 0.0221(13) 0.0280(15) 0.0278(15) -0.0031(12) -0.0010(11) 0.0015(11)
C3 0.0252(14) 0.0333(16) 0.0337(17) -0.0001(13) -0.0103(12) 0.0046(12)
C4 0.0257(14) 0.0319(16) 0.0325(17) 0.0036(13) -0.0059(12) 0.0089(12)
C5 0.044(2) 0.0380(19) 0.055(2) 0.0109(17) -0.0238(17) 0.0060(15)
C6 0.0302(15) 0.0205(14) 0.0407(18) 0.0042(12) -0.0038(13) 0.0046(11)
C7 0.0252(14) 0.0182(13) 0.0388(17) 0.0020(12) 0.0005(12) 0.0022(11)
C8 0.0205(13) 0.0228(14) 0.0393(17) 0.0012(12) -0.0031(12) -0.0004(11)
C9 0.0241(15) 0.0277(16) 0.047(2) -0.0025(14) 0.0016(13) -0.0050(12)
C10 0.0358(17) 0.0305(16) 0.0366(18) 0.0038(14) 0.0101(14) -0.0030(13)
C11 0.0248(14) 0.0240(14) 0.0288(15) 0.0009(12) -0.0066(11) -0.0065(11)
C12 0.0282(15) 0.0339(16) 0.0320(17) 0.0027(13) -0.0028(12) -0.0099(12)
C13 0.048(2) 0.048(2) 0.0345(19) 0.0105(16) 0.0021(15) -0.0125(16)
C14 0.059(2) 0.0336(19) 0.051(2) 0.0178(16) -0.0093(18) -0.0065(16)
C15 0.0449(19) 0.0237(15) 0.046(2) 0.0071(14) -0.0108(16) 0.0002(13)
C16 0.0299(15) 0.0250(15) 0.0367(17) 0.0028(13) -0.0084(13) -0.0027(12)
C17 0.0456(19) 0.0227(15) 0.0402(19) 0.0000(13) -0.0048(15) 0.0075(13)
C18 0.068(3) 0.041(2) 0.047(2) -0.0092(17) -0.0138(19) 0.0092(18)
C19 0.047(2) 0.0343(18) 0.055(2) -0.0028(16) 0.0007(17) 0.0104(15)
C20 0.0322(16) 0.0416(18) 0.0330(17) -0.0009(14) 0.0052(13) -0.0086(14)
C21 0.055(2) 0.058(2) 0.0333(19) -0.0034(17) 0.0128(17) -0.0150(18)
C22 0.035(2) 0.070(3) 0.082(3) -0.022(2) 0.003(2) -0.0006(19)
C23 0.0303(15) 0.0220(14) 0.0274(15) 0.0037(11) -0.0034(12) -0.0037(11)
C24 0.054(2) 0.0222(15) 0.0262(16) 0.0036(12) -0.0065(14) 0.0028(13)
C25 0.068(3) 0.039(2) 0.0329(19) 0.0011(15) 0.0070(17) -0.0001(17)
C26 0.119(4) 0.045(2) 0.033(2) 0.0004(18) 0.015(2) 0.014(2)
C27 0.132(5) 0.037(2) 0.031(2) -0.0007(17) -0.027(3) 0.015(2)
C28 0.101(3) 0.034(2) 0.045(2) -0.0053(17) -0.040(2) 0.013(2)
C29 0.063(2) 0.0286(17) 0.040(2) -0.0027(14) -0.0204(17) 0.0088(16)
C34 0.0362(19) 0.042(2) 0.071(3) -0.0131(19) 0.0010(18) -0.0137(15)
C35 0.070(3) 0.050(3) 0.149(6) -0.004(3) -0.065(3) 0.003(2)
C36 0.0308(15) 0.0273(15) 0.0302(16) -0.0014(12) 0.0047(12) 0.0052(12)
C37 0.0411(18) 0.0380(18) 0.0294(17) 0.0006(14) 0.0030(14) 0.0037(14)
C38 0.056(2) 0.074(3) 0.033(2) -0.0015(19) 0.0068(17) 0.013(2)
C39 0.061(3) 0.099(4) 0.042(2) -0.003(2) 0.020(2) 0.023(3)
C40 0.038(2) 0.106(4) 0.052(3) -0.002(2) 0.0143(18) 0.025(2)
C41 0.0352(18) 0.059(2) 0.040(2) -0.0017(17) 0.0036(15) 0.0162(16)
C42 0.0265(17) 0.093(3) 0.050(2) 0.005(2) 0.0033(16) 0.0206(19)
C43 0.040(2) 0.087(4) 0.089(4) 0.033(3) -0.010(2) -0.002(2)
C44 0.060(3) 0.071(3) 0.085(4) -0.015(3) -0.018(2) 0.029(2)
C45 0.0355(17) 0.052(2) 0.0270(16) 0.0018(15) -0.0037(13) 0.0012(15)
C46 0.064(3) 0.061(3) 0.041(2) 0.0030(18) -0.0121(19) -0.009(2)
C47 0.054(2) 0.058(2) 0.040(2) 0.0048(18) -0.0054(17) 0.0090(19)
C48 0.0327(15) 0.0192(13) 0.0273(15) 0.0031(11) -0.0074(12) -0.0024(11)
C49 0.064(2) 0.0275(17) 0.062(3) -0.0062(17) -0.026(2) 0.0089(16)
C50 0.089(3) 0.047(2) 0.049(2) 0.0163(19) -0.017(2) 0.012(2)
C51 0.040(2) 0.037(2) 0.085(3) -0.008(2) -0.018(2) 0.0095(16)
C52 0.094(5) 0.187(8) 0.135(7) -0.043(6) 0.004(4) 0.022(5)
C53 0.121(6) 0.200(8) 0.152(7) -0.039(6) 0.024(5) 0.011(6)
C54 0.150(7) 0.116(5) 0.092(5) 0.032(4) 0.013(5) 0.016(5)
C55 0.240(12) 0.198(11) 0.244(12) 0.103(9) 0.134(10) 0.037(10)
C56 0.195(8) 0.204(9) 0.228(10) 0.024(8) 0.022(8) 0.046(9)
C57 0.140(6) 0.230(9) 0.175(8) -0.035(7) 0.050(6) 0.045(7)
C58 0.112(5) 0.211(8) 0.173(8) -0.062(7) 0.030(5) 0.047(7)
C59 0.151(7) 0.229(9) 0.196(9) -0.095(8) 0.030(7) 0.022(8)
C60 0.166(8) 0.235(10) 0.175(9) -0.109(8) -0.007(7) 0.009(8)

loop_
_atom_type_symbol
_atom_type_description
_atom_type_scat_dispersion_real
_atom_type_scat_dispersion_imag
_atom_type_scat_source
C C 0.0033 0.0016 'International Tables Vol C Tables 4.2.6.8 and 6.1.1.4'
H H 0.0000 0.0000 'International Tables Vol C Tables 4.2.6.8 and 6.1.1.4'
N N 0.0061 0.0033 'International Tables Vol C Tables 4.2.6.8 and 6.1.1.4'
Si Si 0.0817 0.0704 'International Tables Vol C Tables 4.2.6.8 and 6.1.1.4'
Sc Sc 0.2519 0.3716 'International Tables Vol C Tables 4.2.6.8 and 6.1.1.4'

loop_
_geom_angle_atom_site_label_1
_geom_angle_atom_site_label_2
_geom_angle_atom_site_label_3
_geom_angle
_geom_angle_site_symmetry_1
N5 Sc1 N2 121.20(10) .
N5 Sc1 N6 130.48(9) .
N2 Sc1 N6 103.83(9) .
N5 Sc1 N1 102.38(9) .
N2 Sc1 N1 84.96(9) .
N6 Sc1 N1 100.92(9) .
N5 Sc1 N7 97.24(9) .
N2 Sc1 N7 138.88(9) .
N6 Sc1 N7 35.08(8) .
N1 Sc1 N7 101.67(9) .
N5 Sc1 N3 89.20(9) .
N2 Sc1 N3 75.46(9) .
N6 Sc1 N3 82.74(8) .
N1 Sc1 N3 160.37(8) .
N7 Sc1 N3 92.38(8) .
C49 Si1 C51 109.1(2) .
C49 Si1 C50 110.7(2) .
C51 Si1 C50 110.7(2) .
C49 Si1 C48 106.37(15) .
C51 Si1 C48 111.32(15) .
C50 Si1 C48 108.51(17) .
C2 N1 C11 117.7(2) .
C2 N1 Sc1 126.04(19) .
C11 N1 Sc1 116.19(17) .
C4 N2 C6 116.5(2) .
C4 N2 Sc1 127.0(2) .
C6 N2 Sc1 116.34(18) .
C10 N3 C7 111.4(2) .
C10 N3 C8 109.9(2) .
C7 N3 C8 111.2(2) .
C10 N3 Sc1 109.88(18) .
C7 N3 Sc1 101.07(16) .
C8 N3 Sc1 113.16(17) .
C35 N4 C34 110.2(3) .
C35 N4 C9 112.0(3) .
C34 N4 C9 110.4(3) .
C36 N5 Sc1 149.7(2) .
C36 N5 H5D 105.2 .
Sc1 N5 H5D 105.2 .
N8 N6 N7 111.8(2) .
N8 N6 Sc1 164.29(19) .
N7 N6 Sc1 76.55(15) .
N6 N7 C48 107.6(2) .
N6 N7 Sc1 68.37(14) .
C48 N7 Sc1 166.71(19) .
N6 N8 C23 105.9(2) .
C2 C1 H1A 109.5 .
C2 C1 H1B 109.5 .
H1A C1 H1B 109.5 .
C2 C1 H1C 109.5 .
H1A C1 H1C 109.5 .
H1B C1 H1C 109.5 .
N1 C2 C3 124.2(3) .
N1 C2 C1 120.2(3) .
C3 C2 C1 115.6(3) .
C2 C3 C4 129.2(3) .
C2 C3 H3A 115.4 .
C4 C3 H3A 115.4 .
N2 C4 C3 124.0(3) .
N2 C4 C5 119.8(3) .
C3 C4 C5 116.2(3) .
C4 C5 H5A 109.5 .
C4 C5 H5B 109.5 .
H5A C5 H5B 109.5 .
C4 C5 H5C 109.5 .
H5A C5 H5C 109.5 .
H5B C5 H5C 109.5 .
N2 C6 C7 110.2(2) .
N2 C6 H6A 109.6 .
C7 C6 H6A 109.6 .
N2 C6 H6B 109.6 .
C7 C6 H6B 109.6 .
H6A C6 H6B 108.1 .
N3 C7 C6 110.5(2) .
N3 C7 H7A 109.5 .
C6 C7 H7A 109.5 .
N3 C7 H7B 109.5 .
C6 C7 H7B 109.5 .
H7A C7 H7B 108.1 .
N3 C8 C9 115.0(2) .
N3 C8 H8A 108.5 .
C9 C8 H8A 108.5 .
N3 C8 H8B 108.5 .
C9 C8 H8B 108.5 .
H8A C8 H8B 107.5 .
N4 C9 C8 110.5(3) .
N4 C9 H9A 109.6 .
C8 C9 H9A 109.6 .
N4 C9 H9B 109.6 .
C8 C9 H9B 109.6 .
H9A C9 H9B 108.1 .
N3 C10 H10A 109.5 .
N3 C10 H10B 109.5 .
H10A C10 H10B 109.5 .
N3 C10 H10C 109.5 .
H10A C10 H10C 109.5 .
H10B C10 H10C 109.5 .
C12 C11 C16 121.1(3) .
C12 C11 N1 118.0(3) .
C16 C11 N1 120.9(3) .
C13 C12 C11 118.1(3) .
C13 C12 C20 119.5(3) .
C11 C12 C20 122.4(3) .
C14 C13 C12 121.3(3) .
C14 C13 H13A 119.3 .
C12 C13 H13A 119.3 .
C15 C14 C13 119.9(3) .
C15 C14 H14A 120.1 .
C13 C14 H14A 120.1 .
C14 C15 C16 121.3(3) .
C14 C15 H15A 119.4 .
C16 C15 H15A 119.4 .
C15 C16 C11 118.4(3) .
C15 C16 C17 117.8(3) .
C11 C16 C17 123.8(3) .
C16 C17 C19 112.5(3) .
C16 C17 C18 111.7(3) .
C19 C17 C18 108.1(3) .
C16 C17 H17A 108.1 .
C19 C17 H17A 108.1 .
C18 C17 H17A 108.1 .
C17 C18 H18A 109.5 .
C17 C18 H18B 109.5 .
H18A C18 H18B 109.5 .
C17 C18 H18C 109.5 .
H18A C18 H18C 109.5 .
H18B C18 H18C 109.5 .
C17 C19 H19A 109.5 .
C17 C19 H19B 109.5 .
H19A C19 H19B 109.5 .
C17 C19 H19C 109.5 .
H19A C19 H19C 109.5 .
H19B C19 H19C 109.5 .
C12 C20 C21 112.7(3) .
C12 C20 C22 111.8(3) .
C21 C20 C22 109.3(3) .
C12 C20 H20A 107.6 .
C21 C20 H20A 107.6 .
C22 C20 H20A 107.6 .
C20 C21 H21A 109.5 .
C20 C21 H21B 109.5 .
H21A C21 H21B 109.5 .
C20 C21 H21C 109.5 .
H21A C21 H21C 109.5 .
H21B C21 H21C 109.5 .
C20 C22 H22A 109.5 .
C20 C22 H22B 109.5 .
H22A C22 H22B 109.5 .
C20 C22 H22C 109.5 .
H22A C22 H22C 109.5 .
H22B C22 H22C 109.5 .
N8 C23 C48 109.3(3) .
N8 C23 C24 118.7(3) .
C48 C23 C24 132.0(3) .
C25 C24 C29 118.8(3) .
C25 C24 C23 120.4(3) .
C29 C24 C23 120.7(3) .
C26 C25 C24 120.8(4) .
C26 C25 H25A 119.6 .
C24 C25 H25A 119.6 .
C27 C26 C25 120.1(4) .
C27 C26 H26A 120.0 .
C25 C26 H26A 120.0 .
C28 C27 C26 119.7(4) .
C28 C27 H27A 120.1 .
C26 C27 H27A 120.1 .
C27 C28 C29 120.5(4) .
C27 C28 H28A 119.7 .
C29 C28 H28A 119.7 .
C24 C29 C28 120.1(4) .
C24 C29 H29A 120.0 .
C28 C29 H29A 120.0 .
N4 C34 H34A 109.5 .
N4 C34 H34B 109.5 .
H34A C34 H34B 109.5 .
N4 C34 H34C 109.5 .
H34A C34 H34C 109.5 .
H34B C34 H34C 109.5 .
N4 C35 H35A 109.5 .
N4 C35 H35B 109.5 .
H35A C35 H35B 109.5 .
N4 C35 H35C 109.5 .
H35A C35 H35C 109.5 .
H35B C35 H35C 109.5 .
N5 C36 C37 120.9(3) .
N5 C36 C41 120.8(3) .
C37 C36 C41 118.3(3) .
C38 C37 C36 119.5(3) .
C38 C37 C45 118.2(3) .
C36 C37 C45 122.3(3) .
C39 C38 C37 122.3(4) .
C39 C38 H38A 118.8 .
C37 C38 H38A 118.8 .
C40 C39 C38 118.3(4) .
C40 C39 H39A 120.8 .
C38 C39 H39A 120.8 .
C39 C40 C41 122.4(4) .
C39 C40 H40A 118.8 .
C41 C40 H40A 118.8 .
C40 C41 C36 119.1(3) .
C40 C41 C42 118.1(3) .
C36 C41 C42 122.7(3) .
C41 C42 C44 112.9(4) .
C41 C42 C43 111.9(4) .
C44 C42 C43 110.6(3) .
C41 C42 H42A 107.0 .
C44 C42 H42A 107.0 .
C43 C42 H42A 107.0 .
C42 C43 H43A 109.5 .
C42 C43 H43B 109.5 .
H43A C43 H43B 109.5 .
C42 C43 H43C 109.5 .
H43A C43 H43C 109.5 .
H43B C43 H43C 109.5 .
C42 C44 H44A 109.5 .
C42 C44 H44B 109.5 .
H44A C44 H44B 109.5 .
C42 C44 H44C 109.5 .
H44A C44 H44C 109.5 .
H44B C44 H44C 109.5 .
C37 C45 C46 111.8(3) .
C37 C45 C47 113.0(3) .
C46 C45 C47 108.4(3) .
C37 C45 H45A 107.8 .
C46 C45 H45A 107.8 .
C47 C45 H45A 107.8 .
C45 C46 H46A 109.5 .
C45 C46 H46B 109.5 .
H46A C46 H46B 109.5 .
C45 C46 H46C 109.5 .
H46A C46 H46C 109.5 .
H46B C46 H46C 109.5 .
C45 C47 H47A 109.5 .
C45 C47 H47B 109.5 .
H47A C47 H47B 109.5 .
C45 C47 H47C 109.5 .
H47A C47 H47C 109.5 .
H47B C47 H47C 109.5 .
N7 C48 C23 105.4(2) .
N7 C48 Si1 121.1(2) .
C23 C48 Si1 133.1(2) .
Si1 C49 H49A 109.5 .
Si1 C49 H49B 109.5 .
H49A C49 H49B 109.5 .
Si1 C49 H49C 109.5 .
H49A C49 H49C 109.5 .
H49B C49 H49C 109.5 .
Si1 C50 H50A 109.5 .
Si1 C50 H50B 109.5 .
H50A C50 H50B 109.5 .
Si1 C50 H50C 109.5 .
H50A C50 H50C 109.5 .
H50B C50 H50C 109.5 .
Si1 C51 H51A 109.5 .
Si1 C51 H51B 109.5 .
H51A C51 H51B 109.5 .
Si1 C51 H51C 109.5 .
H51A C51 H51C 109.5 .
H51B C51 H51C 109.5 .
C52 C52 C53 137.6(14) 3_675
C52 C52 H52A 102.7 3_675
C53 C52 H52A 102.7 .
C52 C52 H52C 102.7 3_675
C53 C52 H52C 102.7 .
H52A C52 H52C 105.0 .
C52 C53 C54 130.7(11) .
C52 C53 H53A 104.6 .
C54 C53 H53A 104.6 .
C52 C53 H53C 104.6 .
C54 C53 H53C 104.6 .
H53A C53 H53C 105.7 .
C53 C54 H54A 109.5 .
C53 C54 H54B 109.5 .
H54A C54 H54B 109.5 .
C53 C54 H54C 109.5 .
H54A C54 H54C 109.5 .
H54B C54 H54C 109.5 .
C56 C55 H55A 109.5 .
C56 C55 H55B 109.5 .
H55A C55 H55B 109.5 .
C56 C55 H55C 109.5 .
H55A C55 H55C 109.5 .
H55B C55 H55C 109.5 .
C57 C56 C55 97.0(13) .
C57 C56 H56A 112.3 .
C55 C56 H56A 112.4 .
C57 C56 H56B 112.4 .
C55 C56 H56B 112.4 .
H56A C56 H56B 109.9 .
C58 C57 C56 116.6(14) .
C58 C57 H57A 108.1 .
C56 C57 H57A 108.1 .
C58 C57 H57B 108.1 .
C56 C57 H57B 108.1 .
H57A C57 H57B 107.3 .
C57 C58 C59 118.0(13) .
C57 C58 H58A 107.8 .
C59 C58 H58A 107.8 .
C57 C58 H58B 107.8 .
C59 C58 H58B 107.8 .
H58A C58 H58B 107.2 .
C60 C59 C58 119.4(14) .
C60 C59 H59A 107.5 .
C58 C59 H59A 107.5 .
C60 C59 H59B 107.5 .
C58 C59 H59B 107.5 .
H59A C59 H59B 107.0 .
C59 C60 H60A 109.5 .
C59 C60 H60B 109.4 .
H60A C60 H60B 109.5 .
C59 C60 H60C 109.5 .
H60A C60 H60C 109.5 .
H60B C60 H60C 109.5 .

loop_
_geom_bond_atom_site_label_1
_geom_bond_atom_site_label_2
_geom_bond_distance
_geom_bond_site_symmetry_2
Sc1 N5 2.043(2) .
Sc1 N2 2.161(2) .
Sc1 N6 2.180(2) .
Sc1 N1 2.193(2) .
Sc1 N7 2.281(2) .
Sc1 N3 2.371(2) .
Si1 C49 1.859(4) .
Si1 C51 1.867(4) .
Si1 C50 1.867(4) .
Si1 C48 1.879(3) .
N1 C2 1.333(4) .
N1 C11 1.454(4) .
N2 C4 1.333(4) .
N2 C6 1.485(4) .
N3 C10 1.483(4) .
N3 C7 1.484(4) .
N3 C8 1.493(4) .
N4 C35 1.448(5) .
N4 C34 1.453(4) .
N4 C9 1.461(4) .
N5 C36 1.388(4) .
N5 H5D 0.8800 .
N6 N8 1.325(3) .
N6 N7 1.348(3) .
N7 C48 1.354(4) .
N8 C23 1.352(4) .
C1 C2 1.514(4) .
C1 H1A 0.9800 .
C1 H1B 0.9800 .
C1 H1C 0.9800 .
C2 C3 1.397(4) .
C3 C4 1.400(4) .
C3 H3A 0.9500 .
C4 C5 1.519(4) .
C5 H5A 0.9800 .
C5 H5B 0.9800 .
C5 H5C 0.9800 .
C6 C7 1.510(4) .
C6 H6A 0.9900 .
C6 H6B 0.9900 .
C7 H7A 0.9900 .
C7 H7B 0.9900 .
C8 C9 1.534(4) .
C8 H8A 0.9900 .
C8 H8B 0.9900 .
C9 H9A 0.9900 .
C9 H9B 0.9900 .
C10 H10A 0.9800 .
C10 H10B 0.9800 .
C10 H10C 0.9800 .
C11 C12 1.405(4) .
C11 C16 1.410(4) .
C12 C13 1.403(5) .
C12 C20 1.512(5) .
C13 C14 1.385(5) .
C13 H13A 0.9500 .
C14 C15 1.377(5) .
C14 H14A 0.9500 .
C15 C16 1.398(4) .
C15 H15A 0.9500 .
C16 C17 1.516(5) .
C17 C19 1.526(5) .
C17 C18 1.540(5) .
C17 H17A 1.0000 .
C18 H18A 0.9800 .
C18 H18B 0.9800 .
C18 H18C 0.9800 .
C19 H19A 0.9800 .
C19 H19B 0.9800 .
C19 H19C 0.9800 .
C20 C21 1.530(5) .
C20 C22 1.533(5) .
C20 H20A 1.0000 .
C21 H21A 0.9800 .
C21 H21B 0.9800 .
C21 H21C 0.9800 .
C22 H22A 0.9800 .
C22 H22B 0.9800 .
C22 H22C 0.9800 .
C23 C48 1.407(4) .
C23 C24 1.475(4) .
C24 C25 1.389(5) .
C24 C29 1.390(5) .
C25 C26 1.385(6) .
C25 H25A 0.9500 .
C26 C27 1.382(7) .
C26 H26A 0.9500 .
C27 C28 1.371(7) .
C27 H27A 0.9500 .
C28 C29 1.395(5) .
C28 H28A 0.9500 .
C29 H29A 0.9500 .
C34 H34A 0.9800 .
C34 H34B 0.9800 .
C34 H34C 0.9800 .
C35 H35A 0.9800 .
C35 H35B 0.9800 .
C35 H35C 0.9800 .
C36 C37 1.414(5) .
C36 C41 1.425(5) .
C37 C38 1.392(5) .
C37 C45 1.511(5) .
C38 C39 1.376(6) .
C38 H38A 0.9500 .
C39 C40 1.375(6) .
C39 H39A 0.9500 .
C40 C41 1.392(5) .
C40 H40A 0.9500 .
C41 C42 1.515(5) .
C42 C44 1.521(7) .
C42 C43 1.527(6) .
C42 H42A 1.0000 .
C43 H43A 0.9800 .
C43 H43B 0.9800 .
C43 H43C 0.9800 .
C44 H44A 0.9800 .
C44 H44B 0.9800 .
C44 H44C 0.9800 .
C45 C46 1.533(5) .
C45 C47 1.535(5) .
C45 H45A 1.0000 .
C46 H46A 0.9800 .
C46 H46B 0.9800 .
C46 H46C 0.9800 .
C47 H47A 0.9800 .
C47 H47B 0.9800 .
C47 H47C 0.9800 .
C49 H49A 0.9800 .
C49 H49B 0.9800 .
C49 H49C 0.9800 .
C50 H50A 0.9800 .
C50 H50B 0.9800 .
C50 H50C 0.9800 .
C51 H51A 0.9800 .
C51 H51B 0.9800 .
C51 H51C 0.9800 .
C52 C52 1.345(15) 3_675
C52 C53 1.349(9) .
C52 H52A 0.9900 .
C52 H52C 0.9900 .
C53 C54 1.370(10) .
C53 H53A 0.9900 .
C53 H53C 0.9900 .
C54 H54A 0.9800 .
C54 H54B 0.9800 .
C54 H54C 0.9800 .
C55 C56 1.590(18) .
C55 H55A 0.9800 .
C55 H55B 0.9800 .
C55 H55C 0.9800 .
C56 C57 1.448(16) .
C56 H56A 0.9900 .
C56 H56B 0.9900 .
C57 C58 1.417(14) .
C57 H57A 0.9900 .
C57 H57B 0.9900 .
C58 C59 1.517(16) .
C58 H58A 0.9900 .
C58 H58B 0.9900 .
C59 C60 1.353(11) .
C59 H59A 0.9900 .
C59 H59B 0.9900 .
C60 H60A 0.9800 .
C60 H60B 0.9800 .
C60 H60C 0.9800 .
